data_4327797
loop_
_publ_author_name
'Stephan Roeser'
'Mehmed Z. Ertem'
'Clyde Cady'
'Rainer Lomoth'
'Jordi Benet-Buchholz'
'Leif Hammarstr\"om'
'Biprajit Sarkar'
'Wolfgang Kaim'
'Christopher J. Cramer'
'Antoni Llobet'

_publ_section_title
;
 Synthesis, Structure, and Electronic Properties of RuN6 Dinuclear Ru-Hbpp
 Complexes
;
_journal_name_full 'Inorganic Chemistry'
_journal_page_first 320
_journal_page_last 327
_journal_paper_doi 10.1021/ic201668r
_journal_volume 51
_journal_year 2012
_chemical_formula_sum 'C14 H12 N4'
_chemical_formula_weight 236.28
_chemical_name_systematic
; 
 ? 
;
_space_group_IT_number 60
_symmetry_cell_setting orthorhombic
_symmetry_space_group_name_Hall '-P 2n 2ab'
_symmetry_space_group_name_H-M 'P b c n'
_atom_sites_solution_hydrogens geom
_atom_sites_solution_primary direct
_atom_sites_solution_secondary difmap
_audit_creation_method SHELXL-97
_cell_angle_alpha 90.00
_cell_angle_beta 90.00
_cell_angle_gamma 90.00
_cell_formula_units_Z 8
_cell_length_a 11.3145(13)
_cell_length_b 11.7552(15)
_cell_length_c 17.525(2)
_cell_measurement_reflns_used 4569
_cell_measurement_temperature 100(2)
_cell_measurement_theta_max 39.15
_cell_measurement_theta_min 3.41
_cell_volume 2330.9(5)
_computing_cell_refinement 'Bruker APEX2 v2009.1-0'
_computing_data_collection 'Bruker APEX2 v2009.1-0'
_computing_data_reduction 'Bruker SAINT V7.60A'
_computing_molecular_graphics 'Bruker SHELXTL'
_computing_publication_material 'Bruker SHELXTL'
_computing_structure_refinement 'SHELXS-97 (Sheldrick, 2008)'
_computing_structure_solution 'SHELXS-97 (Sheldrick, 2008)'
_diffrn_ambient_temperature 100(2)
_diffrn_detector_area_resol_mean 512
_diffrn_detector_type '4K CCD area detector APEX II'
_diffrn_measured_fraction_theta_full 0.984
_diffrn_measured_fraction_theta_max 0.949
_diffrn_measurement_device_type 'Kappa 4-axis goniometer bruker-nonius'
_diffrn_measurement_method
;
 Fullsphere data collection, phi and omega scans
;
_diffrn_measurement_specimen_support 'magnetic support whith 10 micron nylon fiber cryoloop'
_diffrn_radiation_monochromator 'Multilayer Montel 200 mirrors'
_diffrn_radiation_type MoK\a
_diffrn_radiation_wavelength 0.71073
_diffrn_reflns_av_R_equivalents 0.0522
_diffrn_reflns_av_sigmaI/netI 0.0636
_diffrn_reflns_limit_h_max 20
_diffrn_reflns_limit_h_min -6
_diffrn_reflns_limit_k_max 8
_diffrn_reflns_limit_k_min -21
_diffrn_reflns_limit_l_max 31
_diffrn_reflns_limit_l_min -20
_diffrn_reflns_number 18103
_diffrn_reflns_theta_full 27.50
_diffrn_reflns_theta_max 39.84
_diffrn_reflns_theta_min 3.41
_diffrn_source 'rotating anode x-ray tube'
_diffrn_source_current 70
_diffrn_source_power 50
_diffrn_source_size '3 mm x 0.3 mm fine focus'
_diffrn_source_type 'Bruker-Nonius FR 591'
_exptl_absorpt_coefficient_mu 0.085
_exptl_absorpt_correction_T_max 1.0
_exptl_absorpt_correction_T_min 0.98
_exptl_absorpt_correction_type empirical
_exptl_absorpt_process_details
; 
 SADABS Version 2008/1 Bruker-Nonius
 Blessing, Acta Cryst. (1995) A51 33-38
;
_exptl_crystal_colour colourless
_exptl_crystal_density_diffrn 1.347
_exptl_crystal_description Block
_exptl_crystal_F_000 992
_exptl_crystal_size_max 0.40
_exptl_crystal_size_mid 0.40
_exptl_crystal_size_min 0.20
_refine_diff_density_max 0.978
_refine_diff_density_min -0.484
_refine_diff_density_rms 0.086
_refine_ls_extinction_method none
_refine_ls_goodness_of_fit_ref 1.029
_refine_ls_hydrogen_treatment noref
_refine_ls_matrix_type full
_refine_ls_number_parameters 168
_refine_ls_number_reflns 6784
_refine_ls_number_restraints 0
_refine_ls_restrained_S_all 1.029
_refine_ls_R_factor_all 0.0888
_refine_ls_R_factor_gt 0.0689
_refine_ls_shift/su_max 0.000
_refine_ls_shift/su_mean 0.000
_refine_ls_structure_factor_coef Fsqd
_refine_ls_weighting_details 'calc w=1/[\s^2^(Fo^2^)+(0.1220P)^2^+0.3798P] where P=(Fo^2^+2Fc^2^)/3'
_refine_ls_weighting_scheme calc
_refine_ls_wR_factor_gt 0.1832
_refine_ls_wR_factor_ref 0.2014
_reflns_number_gt 5157
_reflns_number_total 6784
_reflns_threshold_expression >2sigma(I)
_cod_data_source_file ic201668r_si_003_1.cif
_cod_data_source_block exp076_0m
_cod_original_cell_volume 2330.8(5)
_cod_database_code 4327797

loop_
_symmetry_equiv_pos_as_xyz
'x, y, z'
'-x+1/2, -y+1/2, z+1/2'
'-x, y, -z+1/2'
'x+1/2, -y+1/2, -z'
'-x, -y, -z'
'x-1/2, y-1/2, -z-1/2'
'x, -y, z-1/2'
'-x-1/2, y-1/2, z'

loop_
_atom_site_label
_atom_site_type_symbol
_atom_site_fract_x
_atom_site_fract_y
_atom_site_fract_z
_atom_site_U_iso_or_equiv
_atom_site_adp_type
_atom_site_occupancy
_atom_site_symmetry_multiplicity
_atom_site_calc_flag
_atom_site_refinement_flags
C1 C 0.76491(7) 0.13573(8) 0.33836(5) 0.01435(15) Uani 1 1 d .
N1 N 0.58020(6) 0.19519(7) 0.33148(4) 0.01445(14) Uani 1 1 d .
H1N H 0.5129(17) 0.236(2) 0.3199(13) 0.048(5) Uiso 1 1 d .
C2 C 0.69091(7) 0.21492(8) 0.30451(5) 0.01320(14) Uani 1 1 d .
N2 N 0.57680(6) 0.10860(7) 0.38145(4) 0.01447(14) Uani 1 1 d .
C3 C 0.68903(7) 0.07168(8) 0.38595(5) 0.01375(14) Uani 1 1 d .
N3 N 0.62948(7) 0.33011(7) 0.19880(4) 0.01517(14) Uani 1 1 d .
C4 C 0.89171(8) 0.11551(11) 0.32012(6) 0.0239(2) Uani 1 1 d .
H4A H 0.9095 0.1464 0.2695 0.036 Uiso 1 1 calc R
H4B H 0.9077 0.0336 0.3206 0.036 Uiso 1 1 calc R
H4C H 0.9414 0.1533 0.3583 0.036 Uiso 1 1 calc R
N4 N 0.83541(8) -0.03749(11) 0.45131(6) 0.0291(2) Uani 1 1 d .
C5 C 0.71555(7) 0.30498(8) 0.24922(5) 0.01376(14) Uani 1 1 d .
C6 C 0.82353(8) 0.36286(9) 0.24995(5) 0.01848(17) Uani 1 1 d .
H6 H 0.8824 0.3440 0.2865 0.022 Uiso 1 1 calc R
C7 C 0.84363(9) 0.44788(10) 0.19687(6) 0.02156(19) Uani 1 1 d .
H7 H 0.9168 0.4875 0.1959 0.026 Uiso 1 1 calc R
C8 C 0.75515(10) 0.47414(9) 0.14517(6) 0.02177(19) Uani 1 1 d .
H8 H 0.7663 0.5321 0.1081 0.026 Uiso 1 1 calc R
C9 C 0.64960(9) 0.41374(9) 0.14880(5) 0.01872(17) Uani 1 1 d .
H9 H 0.5886 0.4330 0.1139 0.022 Uiso 1 1 calc R
C10 C 0.71999(8) -0.02598(8) 0.43411(5) 0.01628(15) Uani 1 1 d .
C11 C 0.63415(11) -0.10183(10) 0.45981(6) 0.0254(2) Uani 1 1 d .
H11 H 0.5530 -0.0895 0.4486 0.031 Uiso 1 1 calc R
C12 C 0.66945(15) -0.19562(11) 0.50200(7) 0.0351(3) Uani 1 1 d .
H12 H 0.6127 -0.2487 0.5201 0.042 Uiso 1 1 calc R
C13 C 0.78830(14) -0.21093(11) 0.51748(7) 0.0342(3) Uani 1 1 d .
H13 H 0.8151 -0.2758 0.5447 0.041 Uiso 1 1 calc R
C14 C 0.86693(12) -0.12923(14) 0.49220(7) 0.0373(3) Uani 1 1 d .
H14 H 0.9481 -0.1385 0.5045 0.045 Uiso 1 1 calc R

loop_
_atom_site_aniso_label
_atom_site_aniso_U_11
_atom_site_aniso_U_22
_atom_site_aniso_U_33
_atom_site_aniso_U_23
_atom_site_aniso_U_13
_atom_site_aniso_U_12
C1 0.0103(3) 0.0178(4) 0.0150(3) 0.0014(3) 0.0020(2) 0.0007(2)
N1 0.0090(2) 0.0175(3) 0.0168(3) 0.0033(2) 0.0008(2) -0.0009(2)
C2 0.0104(3) 0.0156(3) 0.0136(3) 0.0008(2) 0.0010(2) -0.0018(2)
N2 0.0115(3) 0.0160(3) 0.0159(3) 0.0024(2) 0.0009(2) -0.0019(2)
C3 0.0118(3) 0.0151(3) 0.0143(3) 0.0007(3) 0.0013(2) -0.0001(2)
N3 0.0143(3) 0.0167(3) 0.0145(3) 0.0008(2) -0.0003(2) -0.0006(2)
C4 0.0124(3) 0.0330(5) 0.0262(4) 0.0080(4) 0.0066(3) 0.0041(3)
N4 0.0189(4) 0.0414(6) 0.0270(4) 0.0166(4) 0.0084(3) 0.0129(4)
C5 0.0119(3) 0.0157(3) 0.0137(3) 0.0008(3) 0.0012(2) -0.0020(2)
C6 0.0147(3) 0.0219(4) 0.0189(3) 0.0020(3) -0.0001(3) -0.0063(3)
C7 0.0211(4) 0.0216(4) 0.0220(4) 0.0022(3) 0.0032(3) -0.0082(3)
C8 0.0274(4) 0.0187(4) 0.0192(4) 0.0041(3) 0.0028(3) -0.0043(3)
C9 0.0222(4) 0.0182(4) 0.0157(3) 0.0026(3) -0.0005(3) -0.0004(3)
C10 0.0189(3) 0.0162(4) 0.0137(3) 0.0011(3) 0.0027(2) 0.0023(3)
C11 0.0332(5) 0.0209(5) 0.0222(4) 0.0057(3) -0.0087(4) -0.0109(4)
C12 0.0615(9) 0.0186(5) 0.0253(5) 0.0071(4) -0.0147(5) -0.0137(5)
C13 0.0617(8) 0.0214(5) 0.0196(4) 0.0034(4) 0.0030(5) 0.0165(5)
C14 0.0341(6) 0.0492(8) 0.0287(5) 0.0188(5) 0.0139(4) 0.0265(6)

loop_
_atom_type_symbol
_atom_type_description
_atom_type_scat_dispersion_real
_atom_type_scat_dispersion_imag
_atom_type_scat_source
C C 0.0033 0.0016 'International Tables Vol C Tables 4.2.6.8 and 6.1.1.4'
H H 0.0000 0.0000 'International Tables Vol C Tables 4.2.6.8 and 6.1.1.4'
N N 0.0061 0.0033 'International Tables Vol C Tables 4.2.6.8 and 6.1.1.4'

loop_
_geom_angle_atom_site_label_1
_geom_angle_atom_site_label_2
_geom_angle_atom_site_label_3
_geom_angle
C2 C1 C3 104.08(7)
C2 C1 C4 126.70(8)
C3 C1 C4 128.81(8)
N2 N1 C2 112.48(7)
N1 C2 C1 107.07(7)
N1 C2 C5 122.00(8)
C1 C2 C5 130.93(7)
N1 N2 C3 104.83(7)
N2 C3 C1 111.53(8)
N2 C3 C10 120.79(8)
C1 C3 C10 127.65(8)
C9 N3 C5 117.91(8)
C14 N4 C10 117.22(11)
N3 C5 C6 122.05(8)
N3 C5 C2 117.09(7)
C6 C5 C2 120.85(8)
C7 C6 C5 119.25(9)
C6 C7 C8 118.81(9)
C7 C8 C9 118.49(9)
N3 C9 C8 123.48(9)
N4 C10 C11 122.63(10)
N4 C10 C3 116.02(9)
C11 C10 C3 121.35(9)
C12 C11 C10 118.72(12)
C13 C12 C11 119.22(12)
C14 C13 C12 118.19(11)
N4 C14 C13 123.93(12)

loop_
_geom_bond_atom_site_label_1
_geom_bond_atom_site_label_2
_geom_bond_distance
C1 C2 1.3855(12)
C1 C3 1.4140(12)
C1 C4 1.4889(12)
N1 N2 1.3433(11)
N1 C2 1.3588(10)
C2 C5 1.4620(12)
N2 C3 1.3443(11)
C3 C10 1.4673(13)
N3 C9 1.3366(12)
N3 C5 1.3476(11)
N4 C14 1.3430(16)
N4 C10 1.3471(13)
C5 C6 1.3985(12)
C6 C7 1.3841(14)
C7 C8 1.3851(15)
C8 C9 1.3909(14)
C10 C11 1.3932(14)
C11 C12 1.3863(17)
C12 C13 1.384(2)
C13 C14 1.382(2)

loop_
_geom_torsion_atom_site_label_1
_geom_torsion_atom_site_label_2
_geom_torsion_atom_site_label_3
_geom_torsion_atom_site_label_4
_geom_torsion
N2 N1 C2 C1 0.53(10)
N2 N1 C2 C5 179.80(8)
C3 C1 C2 N1 -0.41(10)
C4 C1 C2 N1 172.74(10)
C3 C1 C2 C5 -179.60(9)
C4 C1 C2 C5 -6.45(16)
C2 N1 N2 C3 -0.40(10)
N1 N2 C3 C1 0.12(10)
N1 N2 C3 C10 -178.17(8)
C2 C1 C3 N2 0.19(10)
C4 C1 C3 N2 -172.76(9)
C2 C1 C3 C10 178.33(9)
C4 C1 C3 C10 5.38(16)
C9 N3 C5 C6 -0.43(14)
C9 N3 C5 C2 178.71(8)
N1 C2 C5 N3 -31.74(12)
C1 C2 C5 N3 147.34(10)
N1 C2 C5 C6 147.42(9)
C1 C2 C5 C6 -33.50(15)
N3 C5 C6 C7 -0.70(15)
C2 C5 C6 C7 -179.81(9)
C5 C6 C7 C8 0.90(16)
C6 C7 C8 C9 -0.02(16)
C5 N3 C9 C8 1.39(15)
C7 C8 C9 N3 -1.17(16)
C14 N4 C10 C11 2.90(17)
C14 N4 C10 C3 -176.84(11)
N2 C3 C10 N4 -162.63(9)
C1 C3 C10 N4 19.38(14)
N2 C3 C10 C11 17.62(14)
C1 C3 C10 C11 -160.36(10)
N4 C10 C11 C12 -2.87(17)
C3 C10 C11 C12 176.86(10)
C10 C11 C12 C13 0.19(19)
C11 C12 C13 C14 2.2(2)
C10 N4 C14 C13 -0.3(2)
C12 C13 C14 N4 -2.2(2)
